data_2014600
loop_
_publ_author_name
'Youssif Ebead'
'Artur Sikorski'
'Karol Krzymi\'nski'
'Lis, Tadeusz'
'Jerzy B\/la\.zejowski'

_publ_section_title
;
 9-(2-Chloroethylamino)acridine monohydrate and its precursor
 9-phenoxyacridine
;
_journal_issue 2
_journal_name_full 'Acta Crystallographica Section C'
_journal_page_first o85
_journal_page_last o87
_journal_paper_doi 10.1107/S0108270104025156
_journal_volume 61
_journal_year 2005
_chemical_formula_iupac 'C19 H13 N O'
_chemical_formula_moiety 'C19 H13 N O'
_chemical_formula_sum 'C19 H13 N O'
_chemical_formula_weight 271.30
_chemical_name_systematic
;
9-Phenoxyacridine
;
_space_group_IT_number 14
_symmetry_cell_setting monoclinic
_symmetry_space_group_name_Hall '-P 2yn'
_symmetry_space_group_name_H-M 'P 1 21/n 1'
_atom_sites_solution_hydrogens geom
_atom_sites_solution_primary direct
_atom_sites_solution_secondary difmap
_cell_angle_alpha 90
_cell_angle_beta 106.89(3)
_cell_angle_gamma 90
_cell_formula_units_Z 4
_cell_length_a 9.400(3)
_cell_length_b 10.301(3)
_cell_length_c 14.955(4)
_cell_measurement_reflns_used 8411
_cell_measurement_temperature 100(2)
_cell_measurement_theta_max 29.00
_cell_measurement_theta_min 3.66
_cell_volume 1385.6(7)
_computing_cell_refinement 'KM4CCD Software'
_computing_data_collection 'KM4CCD Software (Kuma Diffraction, 1995--1999)'
_computing_data_reduction 'KM4CCD Software'
_computing_molecular_graphics 'ORTEPII (Johnson, 1976)'
_computing_publication_material SHELXL97
_computing_structure_refinement 'SHELXL97 (Sheldrick, 1997)'
_computing_structure_solution 'SHELXS97 (Sheldrick, 1997)'
_diffrn_ambient_temperature 100(2)
_diffrn_measured_fraction_theta_full 0.990
_diffrn_measured_fraction_theta_max 0.990
_diffrn_measurement_device_type 'Kuma KM-4 CCD \k-geometry'
_diffrn_measurement_method \w
_diffrn_radiation_monochromator graphite
_diffrn_radiation_source 'fine-focus sealed tube'
_diffrn_radiation_type MoK\a
_diffrn_radiation_wavelength 0.71073
_diffrn_reflns_av_R_equivalents 0.0382
_diffrn_reflns_av_sigmaI/netI 0.0192
_diffrn_reflns_limit_h_max 12
_diffrn_reflns_limit_h_min -12
_diffrn_reflns_limit_k_max 14
_diffrn_reflns_limit_k_min -12
_diffrn_reflns_limit_l_max 20
_diffrn_reflns_limit_l_min -20
_diffrn_reflns_number 17261
_diffrn_reflns_theta_full 29.00
_diffrn_reflns_theta_max 29.00
_diffrn_reflns_theta_min 3.66
_exptl_absorpt_coefficient_mu 0.080
_exptl_absorpt_correction_type none
_exptl_absorpt_process_details none
_exptl_crystal_colour yellow
_exptl_crystal_density_diffrn 1.301
_exptl_crystal_density_meas ?
_exptl_crystal_density_method 'not measured'
_exptl_crystal_description prism
_exptl_crystal_F_000 568
_exptl_crystal_size_max 0.5
_exptl_crystal_size_mid 0.5
_exptl_crystal_size_min 0.2
_refine_diff_density_max 0.328
_refine_diff_density_min -0.244
_refine_ls_extinction_method none
_refine_ls_goodness_of_fit_ref 1.072
_refine_ls_hydrogen_treatment refall
_refine_ls_matrix_type full
_refine_ls_number_parameters 242
_refine_ls_number_reflns 3641
_refine_ls_number_restraints 0
_refine_ls_restrained_S_all 1.072
_refine_ls_R_factor_all 0.0467
_refine_ls_R_factor_gt 0.0428
_refine_ls_shift/su_max 0.001
_refine_ls_shift/su_mean 0.000
_refine_ls_structure_factor_coef Fsqd
_refine_ls_weighting_details 'calc w=1/[\s^2^(Fo^2^)+(0.0595P)^2^+0.4293P] where P=(Fo^2^+2Fc^2^)/3'
_refine_ls_weighting_scheme calc
_refine_ls_wR_factor_gt 0.1113
_refine_ls_wR_factor_ref 0.1147
_reflns_number_gt 3308
_reflns_number_total 3641
_reflns_threshold_expression I>2\s(I)
_cod_data_source_file av1203.cif
_cod_data_source_block II
_cod_depositor_comments
;
The following automatic conversions were performed:

'_exptl_crystal_density_meas' value 'not measured' was changed to '?'
- the value is perceived as not measured.

Automatic conversion script
Id: cif_fix_values 3008 2015-01-20 13:52:24Z robertas 
;
_cod_original_sg_symbol_H-M 'P 21/n'
_cod_database_code 2014600
_cod_database_fobs_code 2014600

loop_
_symmetry_equiv_pos_as_xyz
'x, y, z'
'-x, -y, -z'
'-x+1/2, y+1/2, -z+1/2'
'x-1/2, -y-1/2, z-1/2'

loop_
_atom_site_label
_atom_site_fract_x
_atom_site_fract_y
_atom_site_fract_z
_atom_site_U_iso_or_equiv
_atom_site_adp_type
_atom_site_calc_flag
_atom_site_refinement_flags
_atom_site_occupancy
_atom_site_disorder_assembly
_atom_site_disorder_group
_atom_site_type_symbol
C1 0.40970(12) 0.32673(10) 0.45547(7) 0.0199(2) Uani d . 1 . . C
H1 0.4607(16) 0.3973(15) 0.4322(10) 0.030(4) Uiso d . 1 . . H
C2 0.25823(12) 0.31650(11) 0.42525(7) 0.0228(2) Uani d . 1 . . C
H2 0.1995(18) 0.3785(16) 0.3778(11) 0.036(4) Uiso d . 1 . . H
C3 0.18362(11) 0.21753(10) 0.46085(7) 0.0220(2) Uani d . 1 . . C
H3 0.0744(16) 0.2134(14) 0.4382(10) 0.027(3) Uiso d . 1 . . H
C4 0.26163(11) 0.12980(10) 0.52465(7) 0.0193(2) Uani d . 1 . . C
H4 0.2114(16) 0.0595(15) 0.5508(10) 0.030(4) Uiso d . 1 . . H
C5 0.71990(12) -0.04360(10) 0.71688(7) 0.0209(2) Uani d . 1 . . C
H5 0.6574(16) -0.1125(15) 0.7363(10) 0.029(4) Uiso d . 1 . . H
C6 0.87133(12) -0.04110(11) 0.75046(7) 0.0244(2) Uani d . 1 . . C
H6 0.9243(17) -0.1088(15) 0.7969(11) 0.032(4) Uiso d . 1 . . H
C7 0.95607(12) 0.05573(11) 0.72090(8) 0.0245(2) Uani d . 1 . . C
H7 1.0661(18) 0.0557(15) 0.7467(11) 0.034(4) Uiso d . 1 . . H
C8 0.88709(11) 0.14837(10) 0.65785(7) 0.0212(2) Uani d . 1 . . C
H8 0.9454(17) 0.2154(15) 0.6364(10) 0.031(4) Uiso d . 1 . . H
C9 0.64990(11) 0.24061(9) 0.55635(6) 0.01609(19) Uani d . 1 . . C
N10 0.49290(9) 0.04515(8) 0.61944(6) 0.01696(18) Uani d . 1 . . N
C11 0.49501(10) 0.23634(9) 0.52209(6) 0.01595(19) Uani d . 1 . . C
C12 0.42091(10) 0.13481(9) 0.55682(6) 0.01575(19) Uani d . 1 . . C
C13 0.72841(11) 0.14904(9) 0.62084(6) 0.01678(19) Uani d . 1 . . C
C14 0.64269(11) 0.05166(9) 0.65066(6) 0.01667(19) Uani d . 1 . . C
O15 0.72711(8) 0.34171(7) 0.53074(5) 0.01975(17) Uani d . 1 . . O
C16 0.76284(10) 0.33091(9) 0.44710(7) 0.01637(19) Uani d . 1 . . C
C17 0.72803(10) 0.22247(9) 0.38962(7) 0.0181(2) Uani d . 1 . . C
H17 0.6705(16) 0.1500(14) 0.4045(10) 0.026(3) Uiso d . 1 . . H
C18 0.77383(11) 0.21988(11) 0.30876(7) 0.0232(2) Uani d . 1 . . C
H18 0.7512(17) 0.1427(16) 0.2698(11) 0.033(4) Uiso d . 1 . . H
C19 0.85183(12) 0.32302(12) 0.28585(7) 0.0259(2) Uani d . 1 . . C
H19 0.8829(17) 0.3227(15) 0.2292(11) 0.033(4) Uiso d . 1 . . H
C20 0.88308(11) 0.43128(11) 0.34377(8) 0.0238(2) Uani d . 1 . . C
H20 0.9370(17) 0.5042(16) 0.3258(10) 0.034(4) Uiso d . 1 . . H
C21 0.83817(10) 0.43659(10) 0.42441(7) 0.0200(2) Uani d . 1 . . C
H21 0.8585(16) 0.5101(15) 0.4651(10) 0.027(3) Uiso d . 1 . . H

loop_
_atom_site_aniso_label
_atom_site_aniso_U_11
_atom_site_aniso_U_22
_atom_site_aniso_U_33
_atom_site_aniso_U_12
_atom_site_aniso_U_13
_atom_site_aniso_U_23
C1 0.0240(5) 0.0169(4) 0.0197(4) 0.0015(4) 0.0078(4) 0.0013(3)
C2 0.0234(5) 0.0221(5) 0.0223(5) 0.0052(4) 0.0057(4) 0.0026(4)
C3 0.0181(4) 0.0245(5) 0.0232(5) 0.0018(4) 0.0055(4) -0.0019(4)
C4 0.0183(4) 0.0194(4) 0.0216(4) -0.0012(3) 0.0081(4) -0.0021(3)
C5 0.0254(5) 0.0196(5) 0.0187(4) 0.0026(4) 0.0081(4) 0.0010(4)
C6 0.0269(5) 0.0244(5) 0.0199(5) 0.0057(4) 0.0036(4) 0.0007(4)
C7 0.0202(5) 0.0264(5) 0.0241(5) 0.0014(4) 0.0018(4) -0.0039(4)
C8 0.0186(5) 0.0214(5) 0.0232(5) -0.0024(4) 0.0051(4) -0.0045(4)
C9 0.0202(4) 0.0138(4) 0.0161(4) -0.0025(3) 0.0082(3) -0.0029(3)
N10 0.0194(4) 0.0166(4) 0.0166(4) 0.0003(3) 0.0079(3) -0.0009(3)
C11 0.0194(4) 0.0147(4) 0.0150(4) 0.0002(3) 0.0069(3) -0.0018(3)
C12 0.0178(4) 0.0158(4) 0.0150(4) 0.0001(3) 0.0069(3) -0.0024(3)
C13 0.0181(4) 0.0166(4) 0.0160(4) -0.0010(3) 0.0056(3) -0.0036(3)
C14 0.0205(4) 0.0160(4) 0.0148(4) 0.0004(3) 0.0071(3) -0.0022(3)
O15 0.0246(4) 0.0159(3) 0.0208(3) -0.0060(3) 0.0099(3) -0.0029(3)
C16 0.0137(4) 0.0166(4) 0.0186(4) 0.0004(3) 0.0045(3) 0.0017(3)
C17 0.0170(4) 0.0176(4) 0.0198(4) -0.0016(3) 0.0056(3) 0.0000(3)
C18 0.0214(5) 0.0293(5) 0.0190(5) 0.0001(4) 0.0059(4) -0.0018(4)
C19 0.0202(5) 0.0379(6) 0.0206(5) 0.0027(4) 0.0077(4) 0.0078(4)
C20 0.0156(4) 0.0254(5) 0.0302(5) 0.0010(4) 0.0065(4) 0.0126(4)
C21 0.0149(4) 0.0166(4) 0.0270(5) -0.0010(3) 0.0038(4) 0.0033(4)

loop_
_atom_type_symbol
_atom_type_description
_atom_type_scat_dispersion_real
_atom_type_scat_dispersion_imag
_atom_type_scat_source
C C 0.0033 0.0016 'International Tables Vol C Tables 4.2.6.8 and 6.1.1.4'
H H 0.0000 0.0000 'International Tables Vol C Tables 4.2.6.8 and 6.1.1.4'
O O 0.0106 0.0060 'International Tables Vol C Tables 4.2.6.8 and 6.1.1.4'
N N 0.0061 0.0033 'International Tables Vol C Tables 4.2.6.8 and 6.1.1.4'

loop_
_geom_angle_atom_site_label_1
_geom_angle_atom_site_label_2
_geom_angle_atom_site_label_3
_geom_angle
_geom_angle_publ_flag
C2 C1 C11 120.02(9) ?
C2 C1 H1 120.4(9) ?
C11 C1 H1 119.6(9) ?
C1 C2 C3 120.66(9) ?
C1 C2 H2 119.7(9) ?
C3 C2 H2 119.6(9) ?
C4 C3 C2 120.84(9) ?
C4 C3 H3 120.5(8) ?
C2 C3 H3 118.7(8) ?
C3 C4 C12 120.52(9) ?
C3 C4 H4 122.2(8) ?
C12 C4 H4 117.3(8) ?
C6 C5 C14 120.40(10) ?
C6 C5 H5 122.4(8) ?
C14 C5 H5 117.2(8) ?
C5 C6 C7 121.08(10) ?
C5 C6 H6 119.6(9) ?
C7 C6 H6 119.3(9) ?
C8 C7 C6 120.49(10) ?
C8 C7 H7 120.0(9) ?
C6 C7 H7 119.5(9) ?
C7 C8 C13 120.16(10) ?
C7 C8 H8 120.9(9) ?
C13 C8 H8 118.9(9) ?
C9 O15 C16 118.11(7) yes
C11 C9 C13 121.15(9) yes
C11 C9 O15 119.76(8) yes
C12 N10 C14 117.93(8) yes
C13 C9 O15 118.97(9) yes
O15 C16 C17 123.08(8) yes
C9 C11 C1 123.35(9) ?
C9 C11 C12 117.01(8) ?
C1 C11 C12 119.64(9) ?
N10 C12 C4 118.19(9) ?
N10 C12 C11 123.50(9) ?
C4 C12 C11 118.29(9) ?
C9 C13 C8 123.51(9) ?
C9 C13 C14 117.03(9) ?
C8 C13 C14 119.47(9) ?
N10 C14 C5 118.22(9) ?
N10 C14 C13 123.37(9) ?
C5 C14 C13 118.40(9) ?
C17 C16 C21 121.50(9) ?
O15 C16 C21 115.41(9) ?
C16 C17 C18 118.33(9) ?
C16 C17 H17 121.0(8) ?
C18 C17 H17 120.6(8) ?
C19 C18 C17 121.10(10) ?
C19 C18 H18 121.1(9) ?
C17 C18 H18 117.8(9) ?
C18 C19 C20 119.41(10) ?
C18 C19 H19 121.7(9) ?
C20 C19 H19 118.8(9) ?
C21 C20 C19 120.65(9) ?
C21 C20 H20 121.1(9) ?
C19 C20 H20 118.3(9) ?
C20 C21 C16 118.99(10) ?
C20 C21 H21 121.9(9) ?
C16 C21 H21 119.1(9) ?

loop_
_geom_bond_atom_site_label_1
_geom_bond_atom_site_label_2
_geom_bond_site_symmetry_2
_geom_bond_distance
_geom_bond_publ_flag
C1 C2 . 1.3671(15) ?
C1 C11 . 1.4278(14) ?
C1 H1 . 0.988(15) ?
C2 C3 . 1.4252(15) ?
C2 H2 . 0.994(16) ?
C3 C4 . 1.3632(15) ?
C3 H3 . 0.984(14) ?
C4 C12 . 1.4343(14) ?
C4 H4 . 1.004(15) ?
C5 C6 . 1.3652(16) ?
C5 C14 . 1.4327(14) ?
C5 H5 . 1.016(15) ?
C6 C7 . 1.4247(16) ?
C6 H6 . 1.008(16) ?
C7 C8 . 1.3657(15) ?
C7 H7 . 0.993(16) ?
C8 C13 . 1.4322(14) ?
C8 H8 . 0.991(16) ?
C9 C11 . 1.3966(14) yes
C9 C13 . 1.3969(14) yes
C9 O15 . 1.3854(11) yes
N10 C12 . 1.3490(13) yes
N10 C14 . 1.3502(13) yes
O15 C16 . 1.3907(12) yes
C11 C12 . 1.4349(13) ?
C13 C14 . 1.4364(13) ?
C16 C17 . 1.3893(14) ?
C16 C21 . 1.3933(13) ?
C17 C18 . 1.3967(14) ?
C17 H17 . 0.984(14) ?
C18 C19 . 1.3892(16) ?
C18 H18 . 0.973(16) ?
C19 C20 . 1.3901(17) ?
C19 H19 . 0.974(16) ?
C20 C21 . 1.3897(15) ?
C20 H20 . 0.986(16) ?
C21 H21 . 0.955(15) ?

loop_
_geom_hbond_atom_site_label_D
_geom_hbond_atom_site_label_H
_geom_hbond_atom_site_label_A
_geom_hbond_site_symmetry_A
_geom_hbond_distance_DH
_geom_hbond_distance_HA
_geom_hbond_distance_DA
_geom_hbond_angle_DHA
_geom_hbond_publ_flag
C17 H17 N10 2_656 1.08 2.40 3.430(2) 159 y
C19 H19 N10 4_665 1.08 2.48 3.422(2) 145 y

loop_
_geom_torsion_atom_site_label_1
_geom_torsion_atom_site_label_2
_geom_torsion_atom_site_label_3
_geom_torsion_atom_site_label_4
_geom_torsion
_geom_torsion_publ_flag
C11 C1 C2 C3 1.13(15) ?
C1 C2 C3 C4 -1.00(16) ?
C2 C3 C4 C12 -0.45(15) ?
C14 C5 C6 C7 0.10(15) ?
C5 C6 C7 C8 -0.13(16) ?
C6 C7 C8 C13 0.05(15) ?
O15 C9 C11 C1 4.72(14) ?
C13 C9 C11 C1 -179.35(9) ?
O15 C9 C11 C12 -175.34(8) ?
C13 C9 C11 C12 0.59(13) ?
C2 C1 C11 C9 -179.91(9) ?
C2 C1 C11 C12 0.16(14) ?
C14 N10 C12 C4 -178.91(8) ?
C14 N10 C12 C11 -0.15(13) ?
C3 C4 C12 N10 -179.49(9) ?
C3 C4 C12 C11 1.69(14) ?
C9 C11 C12 N10 -0.24(13) ?
C1 C11 C12 N10 179.70(9) ?
C9 C11 C12 C4 178.52(8) ?
C1 C11 C12 C4 -1.55(13) ?
O15 C9 C13 C8 -4.40(14) ?
C11 C9 C13 C8 179.64(8) ?
O15 C9 C13 C14 175.42(8) ?
C7 C8 C13 C9 179.87(9) ?
C7 C8 C13 C14 0.06(14) ?
C12 N10 C14 C5 -179.74(8) ?
C6 C5 C14 N10 179.97(9) ?
C6 C5 C14 C13 0.02(14) ?
C9 C13 C14 N10 0.13(13) ?
C8 C13 C14 N10 179.96(8) ?
C9 C13 C14 C5 -179.92(8) ?
C8 C13 C14 C5 -0.09(13) ?
C9 O15 C16 C17 -1.67(13) yes
C11 C9 C13 C14 -0.54(13) yes
C11 C9 O15 C16 -84.92(11) yes
C12 N10 C14 C13 0.21(13) yes
C13 C9 O15 C16 99.06(10) yes
O15 C16 C17 C18 -177.76(9) yes
C9 O15 C16 C21 178.92(8) ?
C21 C16 C17 C18 1.61(14) ?
C16 C17 C18 C19 -0.21(15) ?
C17 C18 C19 C20 -0.85(16) ?
C18 C19 C20 C21 0.54(15) ?
C19 C20 C21 C16 0.82(15) ?
C17 C16 C21 C20 -1.92(14) ?
O15 C16 C21 C20 177.50(8) ?

loop_
_cod_related_entry_id
_cod_related_entry_database
_cod_related_entry_code
1 ChemSpider 90929
